data_7005574
loop_
_publ_author_name
'Houghton, Jennifer'
'Dyson, Gavin'
'Douthwaite, Richard E.'
'Whitwood, Adrian C.'
'Kariuki, Benson M.'

_publ_section_title
;
 Structural variation, dynamics, and catalytic application of
 palladium(II) complexes of di-N-heterocyclic carbene-amine ligands.
;
_journal_issue 28
_journal_name_full 'Dalton transactions (Cambridge, England : 2003)'
_journal_page_first 3065
_journal_page_last 3073
_journal_paper_doi 10.1039/b703248j
_journal_year 2007
_chemical_formula_moiety 'C20 H34 N6 Pd, C2 H3 N, 2(B F4)'
_chemical_formula_sum 'C22 H37 B2 F8 N7 Pd'
_chemical_formula_weight 679.61
_chemical_name_systematic
;
?
;
_space_group_IT_number 14
_symmetry_cell_setting monoclinic
_symmetry_space_group_name_Hall '-P 2yn'
_symmetry_space_group_name_H-M 'P 1 21/n 1'
_atom_sites_solution_hydrogens geom
_atom_sites_solution_primary direct
_atom_sites_solution_secondary difmap
_audit_creation_method SHELXL-97
_cell_angle_alpha 90.00
_cell_angle_beta 94.253(2)
_cell_angle_gamma 90.00
_cell_formula_units_Z 4
_cell_length_a 13.3436(9)
_cell_length_b 12.2206(9)
_cell_length_c 18.1927(14)
_cell_measurement_reflns_used 2450
_cell_measurement_temperature 273(2)
_cell_measurement_theta_max 22.44
_cell_measurement_theta_min 2.47
_cell_volume 2958.5(4)
_computing_cell_refinement 'Bruker SMART'
_computing_data_collection 'Bruker SMART'
_computing_data_reduction 'Bruker SAINT'
_computing_molecular_graphics 'Bruker SHELXTL'
_computing_publication_material 'Bruker SHELXTL'
_computing_structure_refinement 'SHELXL-97 (Sheldrick, 1997)'
_computing_structure_solution 'SHELXS-97 (Sheldrick, 1990)'
_diffrn_ambient_temperature 273(2)
_diffrn_measured_fraction_theta_full 0.999
_diffrn_measured_fraction_theta_max 0.999
_diffrn_measurement_device_type 'CCD area detector'
_diffrn_measurement_method 'phi and omega scans'
_diffrn_radiation_monochromator graphite
_diffrn_radiation_source 'fine-focus sealed tube'
_diffrn_radiation_type MoK\a
_diffrn_radiation_wavelength 0.71073
_diffrn_reflns_av_R_equivalents 0.0532
_diffrn_reflns_av_sigmaI/netI 0.0597
_diffrn_reflns_limit_h_max 15
_diffrn_reflns_limit_h_min -15
_diffrn_reflns_limit_k_max 14
_diffrn_reflns_limit_k_min -14
_diffrn_reflns_limit_l_max 14
_diffrn_reflns_limit_l_min -21
_diffrn_reflns_number 16217
_diffrn_reflns_theta_full 24.99
_diffrn_reflns_theta_max 24.99
_diffrn_reflns_theta_min 1.83
_exptl_absorpt_coefficient_mu 0.703
_exptl_absorpt_correction_T_max 0.932
_exptl_absorpt_correction_T_min 0.836
_exptl_absorpt_correction_type multi-scan
_exptl_absorpt_process_details 'SADABS v2.03; (Sheldrick)'
_exptl_crystal_colour colourless
_exptl_crystal_density_diffrn 1.526
_exptl_crystal_density_method 'not measured'
_exptl_crystal_description plate
_exptl_crystal_F_000 1384
_exptl_crystal_size_max 0.25
_exptl_crystal_size_mid 0.15
_exptl_crystal_size_min 0.1
_refine_diff_density_max 1.047
_refine_diff_density_min -0.834
_refine_diff_density_rms 0.101
_refine_ls_extinction_method none
_refine_ls_goodness_of_fit_ref 1.044
_refine_ls_hydrogen_treatment mixed
_refine_ls_matrix_type full
_refine_ls_number_parameters 373
_refine_ls_number_reflns 5203
_refine_ls_number_restraints 0
_refine_ls_restrained_S_all 1.044
_refine_ls_R_factor_all 0.0628
_refine_ls_R_factor_gt 0.0445
_refine_ls_shift/su_max 0.001
_refine_ls_shift/su_mean 0.000
_refine_ls_structure_factor_coef Fsqd
_refine_ls_weighting_details 'calc w=1/[\s^2^(Fo^2^)+(0.0401P)^2^+5.9577P] where P=(Fo^2^+2Fc^2^)/3'
_refine_ls_weighting_scheme calc
_refine_ls_wR_factor_gt 0.0978
_refine_ls_wR_factor_ref 0.1050
_reflns_number_gt 4142
_reflns_number_total 5203
_reflns_threshold_expression >2sigma(I)
_cod_data_source_file b703248j.txt
_cod_data_source_block compound17
_cod_depositor_comments
;
The following automatic conversions were performed:
'_symmetry_cell_setting' value 'Monoclinic' changed to 'monoclinic'
according to '/home/saulius/struct/CIF-dictionaries/cif_core.dic'
dictionary named 'cif_core.dic' version 2.4.1 from 2010-06-29.

Automatic conversion script
Id: cif_fix_enum 1527 2010-12-29 10:47:43Z saulius 
;
_cod_original_sg_symbol_H-M P2(1)/n
_cod_database_code 7005574

loop_
_symmetry_equiv_pos_as_xyz
'x, y, z'
'-x+1/2, y+1/2, -z+1/2'
'-x, -y, -z'
'x-1/2, -y-1/2, z-1/2'

loop_
_atom_site_label
_atom_site_type_symbol
_atom_site_fract_x
_atom_site_fract_y
_atom_site_fract_z
_atom_site_U_iso_or_equiv
_atom_site_adp_type
_atom_site_occupancy
_atom_site_symmetry_multiplicity
_atom_site_calc_flag
_atom_site_refinement_flags
_atom_site_disorder_assembly
_atom_site_disorder_group
B1 B 0.8912(5) 0.4706(5) 0.2086(4) 0.0381(15) Uani 1 1 d . . .
B2 B 0.3992(4) 0.4192(4) 0.1986(3) 0.0212(11) Uani 1 1 d . . .
C1 C 0.7061(3) 0.2224(3) 0.0201(2) 0.0166(9) Uani 1 1 d . . .
C2 C 0.6812(3) 0.3923(4) -0.0240(3) 0.0224(10) Uani 1 1 d . . .
H2 H 0.6815 0.4527 -0.0552 0.027 Uiso 1 1 calc R . .
C3 C 0.6395(3) 0.3873(4) 0.0406(3) 0.0215(10) Uani 1 1 d . . .
H3 H 0.6065 0.4435 0.0633 0.026 Uiso 1 1 calc R . .
C4 C 0.6375(4) 0.2456(4) 0.1416(3) 0.0275(11) Uani 1 1 d . . .
H4A H 0.5915 0.1841 0.1391 0.033 Uiso 1 1 calc R . .
H4B H 0.6077 0.3042 0.1686 0.033 Uiso 1 1 calc R . .
C5 C 0.7364(4) 0.2119(4) 0.1808(3) 0.0329(12) Uani 1 1 d . . .
H5A H 0.7861 0.2682 0.1738 0.040 Uiso 1 1 calc R . .
H5B H 0.7283 0.2062 0.2332 0.040 Uiso 1 1 calc R . .
C6 C 0.8790(3) 0.0829(4) 0.1769(3) 0.0253(11) Uani 1 1 d . . .
H6A H 0.8840 0.0591 0.2279 0.030 Uiso 1 1 calc R . .
H6B H 0.9179 0.1496 0.1739 0.030 Uiso 1 1 calc R . .
C7 C 0.9231(3) -0.0042(4) 0.1299(3) 0.0226(10) Uani 1 1 d . . .
H7A H 0.9334 0.0259 0.0817 0.027 Uiso 1 1 calc R . .
H7B H 0.9880 -0.0264 0.1526 0.027 Uiso 1 1 calc R . .
C8 C 0.8788(3) -0.2060(4) 0.1432(2) 0.0199(10) Uani 1 1 d . . .
H8 H 0.9386 -0.2320 0.1663 0.024 Uiso 1 1 calc R . .
C9 C 0.7964(3) -0.2637(4) 0.1244(2) 0.0196(10) Uani 1 1 d . . .
H9 H 0.7886 -0.3386 0.1312 0.023 Uiso 1 1 calc R . .
C10 C 0.7636(3) -0.0913(3) 0.0891(2) 0.0152(9) Uani 1 1 d . . .
C11 C 0.7828(3) 0.2682(4) -0.1017(2) 0.0201(10) Uani 1 1 d . . .
C12 C 0.8613(3) 0.1797(4) -0.0826(3) 0.0220(10) Uani 1 1 d . . .
H12A H 0.9070 0.2047 -0.0428 0.033 Uiso 1 1 calc R . .
H12B H 0.8978 0.1646 -0.1249 0.033 Uiso 1 1 calc R . .
H12C H 0.8283 0.1143 -0.0679 0.033 Uiso 1 1 calc R . .
C13 C 0.7089(3) 0.2362(4) -0.1664(2) 0.0252(11) Uani 1 1 d . . .
H13A H 0.6706 0.1738 -0.1530 0.038 Uiso 1 1 calc R . .
H13B H 0.7454 0.2184 -0.2083 0.038 Uiso 1 1 calc R . .
H13C H 0.6644 0.2963 -0.1785 0.038 Uiso 1 1 calc R . .
C14 C 0.8398(3) 0.3713(4) -0.1207(3) 0.0286(11) Uani 1 1 d . . .
H14A H 0.7930 0.4263 -0.1388 0.043 Uiso 1 1 calc R . .
H14B H 0.8850 0.3546 -0.1578 0.043 Uiso 1 1 calc R . .
H14C H 0.8774 0.3979 -0.0773 0.043 Uiso 1 1 calc R . .
C15 C 0.6197(3) -0.2309(4) 0.0686(2) 0.0179(9) Uani 1 1 d . . .
C16 C 0.5846(3) -0.3082(4) 0.1267(3) 0.0260(11) Uani 1 1 d . . .
H16A H 0.6272 -0.3716 0.1299 0.039 Uiso 1 1 calc R . .
H16B H 0.5166 -0.3303 0.1133 0.039 Uiso 1 1 calc R . .
H16C H 0.5877 -0.2717 0.1735 0.039 Uiso 1 1 calc R . .
C17 C 0.5477(3) -0.1340(4) 0.0624(3) 0.0255(11) Uani 1 1 d . . .
H17A H 0.5513 -0.0948 0.1082 0.038 Uiso 1 1 calc R . .
H17B H 0.4803 -0.1600 0.0513 0.038 Uiso 1 1 calc R . .
H17C H 0.5660 -0.0862 0.0237 0.038 Uiso 1 1 calc R . .
C18 C 0.6256(4) -0.2899(4) -0.0052(3) 0.0272(11) Uani 1 1 d . . .
H18A H 0.6456 -0.2389 -0.0415 0.041 Uiso 1 1 calc R . .
H18B H 0.5610 -0.3197 -0.0208 0.041 Uiso 1 1 calc R . .
H18C H 0.6741 -0.3479 0.0004 0.041 Uiso 1 1 calc R . .
C19 C 0.6762(3) -0.0370(4) -0.1093(3) 0.0219(10) Uani 1 1 d . . .
C20 C 0.6637(4) -0.0823(5) -0.1836(3) 0.0374(13) Uani 1 1 d . . .
H20A H 0.6026 -0.0549 -0.2081 0.056 Uiso 1 1 calc R . .
H20B H 0.6606 -0.1606 -0.1808 0.056 Uiso 1 1 calc R . .
H20C H 0.7196 -0.0611 -0.2107 0.056 Uiso 1 1 calc R . .
C21 C 0.0960(4) 0.2344(5) 0.0587(3) 0.0412(14) Uani 1 1 d . . .
C22 C 0.0913(5) 0.3543(5) 0.0604(4) 0.062(2) Uani 1 1 d . . .
H22A H 0.0911 0.3823 0.0111 0.093 Uiso 1 1 calc R . .
H22B H 0.1487 0.3822 0.0894 0.093 Uiso 1 1 calc R . .
H22C H 0.0310 0.3768 0.0819 0.093 Uiso 1 1 calc R . .
F1 F 0.9014(5) 0.5011(5) 0.1395(3) 0.153(3) Uani 1 1 d . . .
F2 F 0.9397(3) 0.3779(3) 0.2203(3) 0.0954(16) Uani 1 1 d . . .
F3 F 0.7912(3) 0.4699(3) 0.2178(3) 0.0969(18) Uani 1 1 d . . .
F4 F 0.9303(4) 0.5543(5) 0.2505(4) 0.154(3) Uani 1 1 d . . .
F5 F 0.4722(2) 0.4574(2) 0.15547(19) 0.0485(9) Uani 1 1 d . . .
F6 F 0.3125(2) 0.3954(3) 0.15397(17) 0.0429(8) Uani 1 1 d . . .
F7 F 0.4331(2) 0.3242(2) 0.23435(15) 0.0314(6) Uani 1 1 d . . .
F8 F 0.3766(2) 0.4968(3) 0.24998(16) 0.0429(8) Uani 1 1 d . . .
H3' H 0.733(5) 0.054(5) 0.183(4) 0.07(2) Uiso 1 1 d . . .
N1 N 0.7240(3) 0.2907(3) -0.03591(19) 0.0178(8) Uani 1 1 d . . .
N2 N 0.6550(3) 0.2828(3) 0.0669(2) 0.0188(8) Uani 1 1 d . . .
N3 N 0.7734(3) 0.1064(4) 0.1540(2) 0.0290(10) Uani 1 1 d . . .
N4 N 0.8577(2) -0.0994(3) 0.12144(19) 0.0152(8) Uani 1 1 d . . .
N5 N 0.7239(2) -0.1929(3) 0.09276(19) 0.0158(8) Uani 1 1 d . . .
N6 N 0.6870(3) 0.0007(3) -0.0526(2) 0.0179(8) Uani 1 1 d . . .
N7 N 0.0993(3) 0.1421(4) 0.0547(3) 0.0475(13) Uani 1 1 d . . .
Pd1 Pd 0.72873(2) 0.06072(3) 0.048199(17) 0.01358(11) Uani 1 1 d . . .

loop_
_atom_site_aniso_label
_atom_site_aniso_U_11
_atom_site_aniso_U_22
_atom_site_aniso_U_33
_atom_site_aniso_U_23
_atom_site_aniso_U_13
_atom_site_aniso_U_12
B1 0.039(4) 0.026(3) 0.051(4) 0.006(3) 0.009(3) 0.004(3)
B2 0.019(3) 0.021(3) 0.024(3) -0.002(2) 0.003(2) 0.004(2)
C1 0.015(2) 0.017(2) 0.017(2) 0.0004(18) -0.0038(17) -0.0005(17)
C2 0.024(2) 0.013(2) 0.030(3) 0.004(2) 0.000(2) 0.0003(18)
C3 0.023(2) 0.012(2) 0.030(3) -0.001(2) 0.002(2) 0.0046(18)
C4 0.035(3) 0.025(3) 0.024(3) 0.005(2) 0.010(2) 0.009(2)
C5 0.048(3) 0.028(3) 0.022(3) -0.007(2) -0.002(2) 0.012(2)
C6 0.027(2) 0.021(3) 0.026(3) -0.007(2) -0.007(2) -0.0029(19)
C7 0.013(2) 0.018(3) 0.036(3) 0.002(2) -0.007(2) -0.0038(18)
C8 0.017(2) 0.022(3) 0.020(2) 0.0042(19) -0.0025(19) 0.0061(18)
C9 0.021(2) 0.015(2) 0.022(2) 0.0036(19) -0.0007(19) 0.0054(18)
C10 0.017(2) 0.016(2) 0.012(2) -0.0007(17) 0.0021(18) 0.0010(17)
C11 0.020(2) 0.018(2) 0.022(2) 0.0011(19) 0.0055(19) 0.0034(18)
C12 0.017(2) 0.022(3) 0.027(3) 0.002(2) 0.0027(19) 0.0010(19)
C13 0.029(2) 0.028(3) 0.019(2) 0.000(2) 0.002(2) 0.005(2)
C14 0.026(2) 0.024(3) 0.037(3) 0.009(2) 0.010(2) 0.002(2)
C15 0.016(2) 0.017(2) 0.020(2) 0.0021(18) -0.0018(18) -0.0029(17)
C16 0.025(2) 0.020(3) 0.033(3) 0.005(2) 0.002(2) -0.007(2)
C17 0.018(2) 0.024(3) 0.034(3) 0.005(2) -0.002(2) 0.0012(19)
C18 0.027(2) 0.029(3) 0.026(3) -0.003(2) -0.001(2) -0.006(2)
C19 0.022(2) 0.017(3) 0.027(3) 0.002(2) 0.001(2) -0.0052(18)
C20 0.048(3) 0.042(4) 0.023(3) -0.012(2) 0.004(2) -0.014(3)
C21 0.025(3) 0.042(4) 0.057(4) -0.010(3) 0.006(3) -0.002(2)
C22 0.044(4) 0.041(4) 0.100(6) -0.022(4) 0.004(4) 0.000(3)
F1 0.199(6) 0.156(6) 0.114(4) 0.072(4) 0.079(4) 0.132(5)
F2 0.090(3) 0.054(3) 0.146(4) 0.044(3) 0.042(3) 0.037(2)
F3 0.041(2) 0.056(3) 0.197(5) -0.063(3) 0.032(3) -0.0138(18)
F4 0.061(3) 0.140(5) 0.254(8) -0.122(5) -0.027(4) 0.003(3)
F5 0.0488(19) 0.0340(19) 0.067(2) 0.0131(16) 0.0324(17) -0.0006(14)
F6 0.0369(17) 0.047(2) 0.0418(18) -0.0096(15) -0.0160(14) 0.0072(14)
F7 0.0360(15) 0.0262(16) 0.0314(16) 0.0091(13) -0.0009(13) 0.0085(12)
F8 0.0466(18) 0.0417(19) 0.0394(18) -0.0170(15) -0.0038(15) 0.0175(15)
N1 0.0212(18) 0.0133(19) 0.019(2) 0.0011(15) 0.0020(16) 0.0015(15)
N2 0.0202(18) 0.017(2) 0.020(2) -0.0014(16) 0.0028(16) 0.0020(15)
N3 0.032(2) 0.032(2) 0.022(2) -0.0093(19) -0.0068(19) 0.0099(19)
N4 0.0137(17) 0.0135(19) 0.0183(19) 0.0014(15) 0.0006(15) 0.0004(14)
N5 0.0174(18) 0.0149(19) 0.0151(19) 0.0024(15) 0.0000(15) 0.0020(15)
N6 0.0221(19) 0.012(2) 0.019(2) -0.0001(16) 0.0014(16) 0.0006(15)
N7 0.042(3) 0.041(3) 0.061(3) 0.005(3) 0.015(2) -0.005(2)
Pd1 0.01616(17) 0.01067(17) 0.01365(17) -0.00075(14) -0.00079(12) 0.00021(14)

loop_
_atom_type_symbol
_atom_type_description
_atom_type_scat_dispersion_real
_atom_type_scat_dispersion_imag
_atom_type_scat_source
C C 0.0033 0.0016 'International Tables Vol C Tables 4.2.6.8 and 6.1.1.4'
H H 0.0000 0.0000 'International Tables Vol C Tables 4.2.6.8 and 6.1.1.4'
B B 0.0013 0.0007 'International Tables Vol C Tables 4.2.6.8 and 6.1.1.4'
N N 0.0061 0.0033 'International Tables Vol C Tables 4.2.6.8 and 6.1.1.4'
F F 0.0171 0.0103 'International Tables Vol C Tables 4.2.6.8 and 6.1.1.4'
Pd Pd -0.9988 1.0072 'International Tables Vol C Tables 4.2.6.8 and 6.1.1.4'

loop_
_geom_angle_atom_site_label_1
_geom_angle_atom_site_label_2
_geom_angle_atom_site_label_3
_geom_angle
_geom_angle_site_symmetry_1
_geom_angle_site_symmetry_3
_geom_angle_publ_flag
F2 B1 F1 108.1(6) . . ?
F2 B1 F3 116.8(5) . . ?
F1 B1 F3 106.9(6) . . ?
F2 B1 F4 113.2(6) . . ?
F1 B1 F4 105.0(7) . . ?
F3 B1 F4 106.1(5) . . ?
F5 B2 F8 110.6(4) . . ?
F5 B2 F7 109.3(4) . . ?
F8 B2 F7 109.7(4) . . ?
F5 B2 F6 109.3(4) . . ?
F8 B2 F6 108.9(4) . . ?
F7 B2 F6 109.0(4) . . ?
N2 C1 N1 105.3(4) . . ?
N2 C1 Pd1 116.1(3) . . ?
N1 C1 Pd1 138.6(3) . . ?
C3 C2 N1 107.3(4) . . ?
C3 C2 H2 126.3 . . ?
N1 C2 H2 126.3 . . ?
C2 C3 N2 106.7(4) . . ?
C2 C3 H3 126.7 . . ?
N2 C3 H3 126.7 . . ?
N2 C4 C5 109.2(4) . . ?
N2 C4 H4A 109.8 . . ?
C5 C4 H4A 109.8 . . ?
N2 C4 H4B 109.8 . . ?
C5 C4 H4B 109.8 . . ?
H4A C4 H4B 108.3 . . ?
N3 C5 C4 112.6(4) . . ?
N3 C5 H5A 109.1 . . ?
C4 C5 H5A 109.1 . . ?
N3 C5 H5B 109.1 . . ?
C4 C5 H5B 109.1 . . ?
H5A C5 H5B 107.8 . . ?
N3 C6 C7 112.5(4) . . ?
N3 C6 H6A 109.1 . . ?
C7 C6 H6A 109.1 . . ?
N3 C6 H6B 109.1 . . ?
C7 C6 H6B 109.1 . . ?
H6A C6 H6B 107.8 . . ?
N4 C7 C6 111.5(4) . . ?
N4 C7 H7A 109.3 . . ?
C6 C7 H7A 109.3 . . ?
N4 C7 H7B 109.3 . . ?
C6 C7 H7B 109.3 . . ?
H7A C7 H7B 108.0 . . ?
C9 C8 N4 106.2(4) . . ?
C9 C8 H8 126.9 . . ?
N4 C8 H8 126.9 . . ?
C8 C9 N5 108.2(4) . . ?
C8 C9 H9 125.9 . . ?
N5 C9 H9 125.9 . . ?
N4 C10 N5 105.5(3) . . ?
N4 C10 Pd1 113.8(3) . . ?
N5 C10 Pd1 140.6(3) . . ?
N1 C11 C14 109.1(4) . . ?
N1 C11 C12 109.7(3) . . ?
C14 C11 C12 106.9(4) . . ?
N1 C11 C13 108.4(3) . . ?
C14 C11 C13 110.0(4) . . ?
C12 C11 C13 112.7(4) . . ?
C11 C12 H12A 109.5 . . ?
C11 C12 H12B 109.5 . . ?
H12A C12 H12B 109.5 . . ?
C11 C12 H12C 109.5 . . ?
H12A C12 H12C 109.5 . . ?
H12B C12 H12C 109.5 . . ?
C11 C13 H13A 109.5 . . ?
C11 C13 H13B 109.5 . . ?
H13A C13 H13B 109.5 . . ?
C11 C13 H13C 109.5 . . ?
H13A C13 H13C 109.5 . . ?
H13B C13 H13C 109.5 . . ?
C11 C14 H14A 109.5 . . ?
C11 C14 H14B 109.5 . . ?
H14A C14 H14B 109.5 . . ?
C11 C14 H14C 109.5 . . ?
H14A C14 H14C 109.5 . . ?
H14B C14 H14C 109.5 . . ?
N5 C15 C16 108.4(3) . . ?
N5 C15 C17 110.3(3) . . ?
C16 C15 C17 108.0(4) . . ?
N5 C15 C18 107.2(3) . . ?
C16 C15 C18 110.9(4) . . ?
C17 C15 C18 112.0(4) . . ?
C15 C16 H16A 109.5 . . ?
C15 C16 H16B 109.5 . . ?
H16A C16 H16B 109.5 . . ?
C15 C16 H16C 109.5 . . ?
H16A C16 H16C 109.5 . . ?
H16B C16 H16C 109.5 . . ?
C15 C17 H17A 109.5 . . ?
C15 C17 H17B 109.5 . . ?
H17A C17 H17B 109.5 . . ?
C15 C17 H17C 109.5 . . ?
H17A C17 H17C 109.5 . . ?
H17B C17 H17C 109.5 . . ?
C15 C18 H18A 109.5 . . ?
C15 C18 H18B 109.5 . . ?
H18A C18 H18B 109.5 . . ?
C15 C18 H18C 109.5 . . ?
H18A C18 H18C 109.5 . . ?
H18B C18 H18C 109.5 . . ?
N6 C19 C20 178.1(5) . . ?
C19 C20 H20A 109.5 . . ?
C19 C20 H20B 109.5 . . ?
H20A C20 H20B 109.5 . . ?
C19 C20 H20C 109.5 . . ?
H20A C20 H20C 109.5 . . ?
H20B C20 H20C 109.5 . . ?
N7 C21 C22 177.6(7) . . ?
C21 C22 H22A 109.5 . . ?
C21 C22 H22B 109.5 . . ?
H22A C22 H22B 109.5 . . ?
C21 C22 H22C 109.5 . . ?
H22A C22 H22C 109.5 . . ?
H22B C22 H22C 109.5 . . ?
C1 N1 C2 109.7(4) . . ?
C1 N1 C11 128.2(3) . . ?
C2 N1 C11 122.1(3) . . ?
C1 N2 C3 111.0(4) . . ?
C1 N2 C4 122.5(4) . . ?
C3 N2 C4 125.4(4) . . ?
C6 N3 C5 114.5(4) . . ?
C6 N3 Pd1 114.8(3) . . ?
C5 N3 Pd1 117.9(3) . . ?
C6 N3 H3' 105(4) . . ?
C5 N3 H3' 101(4) . . ?
Pd1 N3 H3' 100(4) . . ?
C10 N4 C8 110.8(3) . . ?
C10 N4 C7 121.3(3) . . ?
C8 N4 C7 127.9(3) . . ?
C10 N5 C9 109.2(3) . . ?
C10 N5 C15 128.8(3) . . ?
C9 N5 C15 122.0(3) . . ?
C19 N6 Pd1 171.1(4) . . ?
N6 Pd1 C10 92.33(15) . . ?
N6 Pd1 N3 174.44(16) . . ?
C10 Pd1 N3 82.12(17) . . ?
N6 Pd1 C1 95.61(16) . . ?
C10 Pd1 C1 171.66(16) . . ?
N3 Pd1 C1 89.95(17) . . ?

loop_
_geom_bond_atom_site_label_1
_geom_bond_atom_site_label_2
_geom_bond_distance
_geom_bond_site_symmetry_2
_geom_bond_publ_flag
B1 F2 1.315(7) . ?
B1 F1 1.328(8) . ?
B1 F3 1.356(7) . ?
B1 F4 1.356(8) . ?
B2 F5 1.377(6) . ?
B2 F8 1.382(6) . ?
B2 F7 1.390(6) . ?
B2 F6 1.394(6) . ?
C1 N2 1.349(5) . ?
C1 N1 1.352(5) . ?
C1 Pd1 2.058(4) . ?
C2 C3 1.338(6) . ?
C2 N1 1.390(6) . ?
C2 H2 0.9300 . ?
C3 N2 1.374(6) . ?
C3 H3 0.9300 . ?
C4 N2 1.469(6) . ?
C4 C5 1.509(7) . ?
C4 H4A 0.9700 . ?
C4 H4B 0.9700 . ?
C5 N3 1.477(6) . ?
C5 H5A 0.9700 . ?
C5 H5B 0.9700 . ?
C6 N3 1.468(6) . ?
C6 C7 1.511(6) . ?
C6 H6A 0.9700 . ?
C6 H6B 0.9700 . ?
C7 N4 1.455(5) . ?
C7 H7A 0.9700 . ?
C7 H7B 0.9700 . ?
C8 C9 1.330(6) . ?
C8 N4 1.384(5) . ?
C8 H8 0.9300 . ?
C9 N5 1.390(5) . ?
C9 H9 0.9300 . ?
C10 N4 1.350(5) . ?
C10 N5 1.353(5) . ?
C10 Pd1 2.043(4) . ?
C11 N1 1.505(5) . ?
C11 C14 1.524(6) . ?
C11 C12 1.528(6) . ?
C11 C13 1.529(6) . ?
C12 H12A 0.9600 . ?
C12 H12B 0.9600 . ?
C12 H12C 0.9600 . ?
C13 H13A 0.9600 . ?
C13 H13B 0.9600 . ?
C13 H13C 0.9600 . ?
C14 H14A 0.9600 . ?
C14 H14B 0.9600 . ?
C14 H14C 0.9600 . ?
C15 N5 1.501(5) . ?
C15 C16 1.517(6) . ?
C15 C17 1.524(6) . ?
C15 C18 1.531(6) . ?
C16 H16A 0.9600 . ?
C16 H16B 0.9600 . ?
C16 H16C 0.9600 . ?
C17 H17A 0.9600 . ?
C17 H17B 0.9600 . ?
C17 H17C 0.9600 . ?
C18 H18A 0.9600 . ?
C18 H18B 0.9600 . ?
C18 H18C 0.9600 . ?
C19 N6 1.130(5) . ?
C19 C20 1.458(7) . ?
C20 H20A 0.9600 . ?
C20 H20B 0.9600 . ?
C20 H20C 0.9600 . ?
C21 N7 1.131(7) . ?
C21 C22 1.467(8) . ?
C22 H22A 0.9600 . ?
C22 H22B 0.9600 . ?
C22 H22C 0.9600 . ?
N3 Pd1 2.049(4) . ?
N3 H3' 1.01(7) . ?
N6 Pd1 2.014(4) . ?

loop_
_geom_torsion_atom_site_label_1
_geom_torsion_atom_site_label_2
_geom_torsion_atom_site_label_3
_geom_torsion_atom_site_label_4
_geom_torsion
_geom_torsion_site_symmetry_1
_geom_torsion_site_symmetry_2
_geom_torsion_site_symmetry_3
_geom_torsion_site_symmetry_4
_geom_torsion_publ_flag
N1 C2 C3 N2 -1.3(5) . . . . ?
N2 C4 C5 N3 -73.9(5) . . . . ?
N3 C6 C7 N4 -48.4(5) . . . . ?
N4 C8 C9 N5 -1.4(5) . . . . ?
N2 C1 N1 C2 -1.6(5) . . . . ?
Pd1 C1 N1 C2 174.9(4) . . . . ?
N2 C1 N1 C11 176.8(4) . . . . ?
Pd1 C1 N1 C11 -6.7(7) . . . . ?
C3 C2 N1 C1 1.8(5) . . . . ?
C3 C2 N1 C11 -176.6(4) . . . . ?
C14 C11 N1 C1 -143.6(4) . . . . ?
C12 C11 N1 C1 -26.8(6) . . . . ?
C13 C11 N1 C1 96.7(5) . . . . ?
C14 C11 N1 C2 34.6(5) . . . . ?
C12 C11 N1 C2 151.4(4) . . . . ?
C13 C11 N1 C2 -85.2(5) . . . . ?
N1 C1 N2 C3 0.8(5) . . . . ?
Pd1 C1 N2 C3 -176.6(3) . . . . ?
N1 C1 N2 C4 -168.1(4) . . . . ?
Pd1 C1 N2 C4 14.5(5) . . . . ?
C2 C3 N2 C1 0.3(5) . . . . ?
C2 C3 N2 C4 168.8(4) . . . . ?
C5 C4 N2 C1 51.8(6) . . . . ?
C5 C4 N2 C3 -115.5(5) . . . . ?
C7 C6 N3 C5 -161.4(4) . . . . ?
C7 C6 N3 Pd1 -20.5(5) . . . . ?
C4 C5 N3 C6 166.0(4) . . . . ?
C4 C5 N3 Pd1 26.3(6) . . . . ?
N5 C10 N4 C8 2.0(5) . . . . ?
Pd1 C10 N4 C8 -175.7(3) . . . . ?
N5 C10 N4 C7 -178.0(4) . . . . ?
Pd1 C10 N4 C7 4.3(5) . . . . ?
C9 C8 N4 C10 -0.3(5) . . . . ?
C9 C8 N4 C7 179.6(4) . . . . ?
C6 C7 N4 C10 61.0(5) . . . . ?
C6 C7 N4 C8 -118.9(5) . . . . ?
N4 C10 N5 C9 -2.8(4) . . . . ?
Pd1 C10 N5 C9 173.9(4) . . . . ?
N4 C10 N5 C15 176.8(4) . . . . ?
Pd1 C10 N5 C15 -6.5(7) . . . . ?
C8 C9 N5 C10 2.7(5) . . . . ?
C8 C9 N5 C15 -177.0(4) . . . . ?
C16 C15 N5 C10 -138.0(4) . . . . ?
C17 C15 N5 C10 -19.9(6) . . . . ?
C18 C15 N5 C10 102.2(5) . . . . ?
C16 C15 N5 C9 41.6(5) . . . . ?
C17 C15 N5 C9 159.7(4) . . . . ?
C18 C15 N5 C9 -78.2(5) . . . . ?
N4 C10 Pd1 N6 126.1(3) . . . . ?
N5 C10 Pd1 N6 -50.4(5) . . . . ?
N4 C10 Pd1 N3 -54.2(3) . . . . ?
N5 C10 Pd1 N3 129.3(5) . . . . ?
C6 N3 Pd1 C10 62.8(3) . . . . ?
C5 N3 Pd1 C10 -157.7(4) . . . . ?
C6 N3 Pd1 C1 -114.7(4) . . . . ?
C5 N3 Pd1 C1 24.8(4) . . . . ?
N2 C1 Pd1 N6 133.2(3) . . . . ?
N1 C1 Pd1 N6 -43.0(5) . . . . ?
N2 C1 Pd1 N3 -46.7(3) . . . . ?
N1 C1 Pd1 N3 137.1(5) . . . . ?
